data_4134357
loop_
_publ_author_name
'Ramirez, Bianca L.'
'Lu, Connie C.'

_publ_section_title
;
 Rare-Earth Supported Nickel Catalysts for Alkyne Semihydrogenation:
 Chemo- and Regioselectivity Impacted by the Lewis Acidity and Size of the
 Support.
;
_journal_name_full 'Journal of the American Chemical Society'
_journal_paper_doi 10.1021/jacs.0c00905
_journal_year 2020
_chemical_formula_moiety 'C39 H63 N3 Ni P3 Y'
_chemical_formula_sum 'C39 H63 N3 Ni P3 Sc'
_chemical_formula_weight 770.50
_chemical_name_common 17066-NiScL3
_space_group_crystal_system trigonal
_space_group_IT_number 148
_space_group_name_Hall '-R 3'
_space_group_name_H-M_alt 'R -3 :H'
_atom_sites_solution_hydrogens geom
_audit_creation_method SHELXL-2016/6
_cell_angle_alpha 90
_cell_angle_beta 90
_cell_angle_gamma 120
_cell_formula_units_Z 6
_cell_length_a 14.7276(6)
_cell_length_b 14.7276(6)
_cell_length_c 34.9107(17)
_cell_measurement_reflns_used 9967
_cell_measurement_temperature 123(2)
_cell_measurement_theta_max 30.50
_cell_measurement_theta_min 2.77
_cell_volume 6557.7(5)
_computing_cell_refinement 'Bruker SAINT'
_computing_data_collection 'Bruker APEX3'
_computing_data_reduction 'Bruker SAINT'
_computing_molecular_graphics 'ShelXle Rev. 712 (Huebschle, 2011)'
_computing_publication_material 'Bruker SHELXTL'
_computing_structure_refinement 'SHELXL-2014 (Sheldrick, 2014)'
_computing_structure_solution 'SHELXS-97 (Sheldrick, 2008)'
_diffrn_ambient_temperature 123(2)
_diffrn_measured_fraction_theta_full 0.999
_diffrn_measured_fraction_theta_max 0.999
_diffrn_measurement_device_type 'Bruker APEX-II CCD'
_diffrn_measurement_method '\f and \w scans'
_diffrn_radiation_type MoK\a
_diffrn_radiation_wavelength 0.71073
_diffrn_reflns_av_R_equivalents 0.0799
_diffrn_reflns_av_unetI/netI 0.0367
_diffrn_reflns_Laue_measured_fraction_full 0.999
_diffrn_reflns_Laue_measured_fraction_max 0.999
_diffrn_reflns_limit_h_max 19
_diffrn_reflns_limit_h_min -14
_diffrn_reflns_limit_k_max 19
_diffrn_reflns_limit_k_min -19
_diffrn_reflns_limit_l_max 46
_diffrn_reflns_limit_l_min -46
_diffrn_reflns_number 41541
_diffrn_reflns_point_group_measured_fraction_full 0.999
_diffrn_reflns_point_group_measured_fraction_max 0.999
_diffrn_reflns_theta_full 25.242
_diffrn_reflns_theta_max 28.282
_diffrn_reflns_theta_min 2.766
_diffrn_source 'I\uS 3.0 Microfocus Tube'
_exptl_absorpt_coefficient_mu 0.723
_exptl_absorpt_correction_type multi-scan
_exptl_absorpt_process_details 'SADABS, R. Blessing, 1995'
_exptl_crystal_colour red
_exptl_crystal_density_diffrn 1.171
_exptl_crystal_description block
_exptl_crystal_F_000 2472
_exptl_crystal_size_max 0.100
_exptl_crystal_size_mid 0.080
_exptl_crystal_size_min 0.040
_exptl_transmission_factor_max 0.7461
_exptl_transmission_factor_min 0.6364
_refine_diff_density_max 0.772
_refine_diff_density_min -0.312
_refine_diff_density_rms 0.060
_refine_ls_extinction_method none
_refine_ls_goodness_of_fit_ref 1.017
_refine_ls_hydrogen_treatment constr
_refine_ls_matrix_type full
_refine_ls_number_parameters 146
_refine_ls_number_reflns 3614
_refine_ls_number_restraints 0
_refine_ls_restrained_S_all 1.017
_refine_ls_R_factor_all 0.0493
_refine_ls_R_factor_gt 0.0348
_refine_ls_shift/su_max 0.001
_refine_ls_shift/su_mean 0.000
_refine_ls_structure_factor_coef Fsqd
_refine_ls_weighting_details 'w=1/[\s^2^(Fo^2^)+(0.0379P)^2^+10.2615P] where P=(Fo^2^+2Fc^2^)/3'
_refine_ls_weighting_scheme calc
_refine_ls_wR_factor_gt 0.0794
_refine_ls_wR_factor_ref 0.0860
_reflns_Friedel_coverage 0.000
_reflns_number_gt 2944
_reflns_number_total 3614
_reflns_threshold_expression 'I > 2\s(I)'
_cod_data_source_file ja0c00905_si_001.cif
_cod_data_source_block mo_17066_Complex-6_NiSc
_cod_original_cell_volume 6557.7(6)
_cod_database_code 4134357
_shelx_shelxl_version_number 2016/6
_shelx_space_group_comment
;
The symmetry employed for this shelxl refinement is uniquely defined
by the following loop, which should always be used as a source of
symmetry information in preference to the above space-group names.
They are only intended as comments.
;
_shelx_estimated_absorpt_t_min 0.931
_shelx_estimated_absorpt_t_max 0.972

loop_
_space_group_symop_operation_xyz
'x, y, z'
'-y, x-y, z'
'-x+y, -x, z'
'x+2/3, y+1/3, z+1/3'
'-y+2/3, x-y+1/3, z+1/3'
'-x+y+2/3, -x+1/3, z+1/3'
'x+1/3, y+2/3, z+2/3'
'-y+1/3, x-y+2/3, z+2/3'
'-x+y+1/3, -x+2/3, z+2/3'
'-x, -y, -z'
'y, -x+y, -z'
'x-y, x, -z'
'-x+2/3, -y+1/3, -z+1/3'
'y+2/3, -x+y+1/3, -z+1/3'
'x-y+2/3, x+1/3, -z+1/3'
'-x+1/3, -y+2/3, -z+2/3'
'y+1/3, -x+y+2/3, -z+2/3'
'x-y+1/3, x+2/3, -z+2/3'

loop_
_atom_site_label
_atom_site_type_symbol
_atom_site_fract_x
_atom_site_fract_y
_atom_site_fract_z
_atom_site_U_iso_or_equiv
_atom_site_adp_type
_atom_site_occupancy
_atom_site_site_symmetry_order
_atom_site_calc_flag
_atom_site_refinement_flags_posn
_atom_site_refinement_flags_adp
_atom_site_refinement_flags_occupancy
_atom_site_disorder_assembly
_atom_site_disorder_group
Ni1 Ni 0.666667 0.333333 0.59927(2) 0.01712(10) Uani 1 3 d S T P . .
C1 C 0.54840(13) 0.42267(14) 0.71535(5) 0.0202(4) Uani 1 1 d . . . . .
N1 N 0.57940(11) 0.40699(11) 0.67946(4) 0.0198(3) Uani 1 1 d . . . . .
P1 P 0.56037(3) 0.39926(3) 0.60179(2) 0.01830(11) Uani 1 1 d . . . . .
Sc1 Sc 0.666667 0.333333 0.66678(2) 0.01644(12) Uani 1 3 d S T P . .
C6 C 0.52790(14) 0.50391(14) 0.72430(5) 0.0244(4) Uani 1 1 d . . . . .
H6 H 0.530462 0.549779 0.704658 0.029 Uiso 1 1 calc R U . . .
C5 C 0.50398(15) 0.51764(17) 0.76152(6) 0.0319(4) Uani 1 1 d . . . . .
H5 H 0.490498 0.573048 0.766899 0.038 Uiso 1 1 calc R U . . .
C4 C 0.49928(16) 0.45267(18) 0.79098(6) 0.0336(5) Uani 1 1 d . . . . .
H4 H 0.485161 0.464372 0.816497 0.040 Uiso 1 1 calc R U . . .
C3 C 0.51566(16) 0.37005(17) 0.78241(6) 0.0317(4) Uani 1 1 d . . . . .
H3 H 0.511166 0.323597 0.802155 0.038 Uiso 1 1 calc R U . . .
C2 C 0.53837(15) 0.35471(15) 0.74552(5) 0.0258(4) Uani 1 1 d . . . . .
H2 H 0.547561 0.296517 0.740264 0.031 Uiso 1 1 calc R U . . .
C7 C 0.56658(14) 0.46497(14) 0.64790(5) 0.0210(4) Uani 1 1 d . . . . .
H7A H 0.626343 0.537736 0.647516 0.025 Uiso 1 1 calc R U . . .
H7B H 0.501370 0.467766 0.651571 0.025 Uiso 1 1 calc R U . . .
C9 C 0.37554(15) 0.27103(15) 0.55750(5) 0.0268(4) Uani 1 1 d . . . . .
H9A H 0.298905 0.228000 0.557980 0.040 Uiso 1 1 calc R U . . .
H9B H 0.405789 0.226853 0.551188 0.040 Uiso 1 1 calc R U . . .
H9C H 0.396655 0.326148 0.538133 0.040 Uiso 1 1 calc R U . . .
C8 C 0.41492(13) 0.32109(14) 0.59681(5) 0.0208(4) Uani 1 1 d . . . . .
H8 H 0.388283 0.370929 0.600785 0.025 Uiso 1 1 calc R U . . .
C10 C 0.36789(14) 0.23983(15) 0.62857(5) 0.0249(4) Uani 1 1 d . . . . .
H10A H 0.390845 0.274624 0.653484 0.037 Uiso 1 1 calc R U . . .
H10B H 0.391279 0.188525 0.625638 0.037 Uiso 1 1 calc R U . . .
H10C H 0.291217 0.203970 0.627041 0.037 Uiso 1 1 calc R U . . .
C11 C 0.60040(15) 0.50856(14) 0.56724(5) 0.0254(4) Uani 1 1 d . . . . .
H11 H 0.669692 0.566299 0.576442 0.030 Uiso 1 1 calc R U . . .
C12 C 0.62020(17) 0.47941(17) 0.52726(6) 0.0343(5) Uani 1 1 d . . . . .
H12A H 0.666006 0.449098 0.529281 0.052 Uiso 1 1 calc R U . . .
H12B H 0.653958 0.542394 0.511214 0.052 Uiso 1 1 calc R U . . .
H12C H 0.553319 0.428055 0.515693 0.052 Uiso 1 1 calc R U . . .
C13 C 0.52753(17) 0.55484(16) 0.56594(7) 0.0352(5) Uani 1 1 d . . . . .
H13A H 0.518030 0.574021 0.591901 0.053 Uiso 1 1 calc R U . . .
H13B H 0.459366 0.502713 0.555453 0.053 Uiso 1 1 calc R U . . .
H13C H 0.558596 0.617381 0.549628 0.053 Uiso 1 1 calc R U . . .

loop_
_atom_site_aniso_label
_atom_site_aniso_U_11
_atom_site_aniso_U_22
_atom_site_aniso_U_33
_atom_site_aniso_U_23
_atom_site_aniso_U_13
_atom_site_aniso_U_12
Ni1 0.01781(13) 0.01781(13) 0.01575(19) 0.000 0.000 0.00891(6)
C1 0.0134(7) 0.0227(8) 0.0215(9) -0.0036(7) -0.0013(6) 0.0066(7)
N1 0.0208(7) 0.0227(7) 0.0180(7) 0.0005(6) -0.0002(6) 0.0123(6)
P1 0.0184(2) 0.0191(2) 0.0181(2) 0.00073(16) -0.00116(17) 0.00984(17)
Sc1 0.01711(17) 0.01711(17) 0.0151(3) 0.000 0.000 0.00855(8)
C6 0.0210(9) 0.0235(9) 0.0276(10) -0.0025(7) 0.0002(7) 0.0104(7)
C5 0.0261(10) 0.0344(11) 0.0348(11) -0.0085(9) 0.0045(8) 0.0148(9)
C4 0.0267(10) 0.0455(12) 0.0235(10) -0.0052(9) 0.0046(8) 0.0143(9)
C3 0.0279(10) 0.0375(11) 0.0245(10) 0.0043(8) 0.0026(8) 0.0124(9)
C2 0.0242(9) 0.0274(9) 0.0252(10) 0.0001(8) 0.0012(7) 0.0124(8)
C7 0.0207(8) 0.0214(8) 0.0232(9) -0.0015(7) -0.0012(7) 0.0124(7)
C9 0.0250(9) 0.0267(9) 0.0282(10) -0.0020(8) -0.0064(8) 0.0126(8)
C8 0.0178(8) 0.0215(8) 0.0238(9) -0.0001(7) -0.0025(7) 0.0103(7)
C10 0.0205(9) 0.0257(9) 0.0271(10) 0.0029(7) 0.0013(7) 0.0104(7)
C11 0.0254(9) 0.0223(9) 0.0253(10) 0.0044(7) -0.0036(8) 0.0096(8)
C12 0.0328(11) 0.0385(12) 0.0237(10) 0.0071(9) 0.0001(8) 0.0118(9)
C13 0.0363(11) 0.0268(10) 0.0439(13) 0.0100(9) -0.0044(9) 0.0169(9)

loop_
_atom_type_symbol
_atom_type_description
_atom_type_scat_dispersion_real
_atom_type_scat_dispersion_imag
_atom_type_scat_source
C C 0.0033 0.0016 'International Tables Vol C Tables 4.2.6.8 and 6.1.1.4'
H H 0.0000 0.0000 'International Tables Vol C Tables 4.2.6.8 and 6.1.1.4'
N N 0.0061 0.0033 'International Tables Vol C Tables 4.2.6.8 and 6.1.1.4'
P P 0.1023 0.0942 'International Tables Vol C Tables 4.2.6.8 and 6.1.1.4'
Sc Sc 0.2519 0.3716 'International Tables Vol C Tables 4.2.6.8 and 6.1.1.4'
Ni Ni 0.3393 1.1124 'International Tables Vol C Tables 4.2.6.8 and 6.1.1.4'

loop_
_geom_angle_atom_site_label_1
_geom_angle_atom_site_label_2
_geom_angle_atom_site_label_3
_geom_angle
_geom_angle_site_symmetry_1
_geom_angle_site_symmetry_3
_geom_angle_publ_flag
P1 Ni1 P1 119.844(2) 2_655 3_665 ?
P1 Ni1 P1 119.845(2) 2_655 . ?
P1 Ni1 P1 119.843(2) 3_665 . ?
P1 Ni1 Sc1 87.728(15) 2_655 . ?
P1 Ni1 Sc1 87.728(15) 3_665 . ?
P1 Ni1 Sc1 87.725(15) . . ?
N1 C1 C6 124.65(17) . . ?
N1 C1 C2 118.80(16) . . ?
C6 C1 C2 116.54(16) . . ?
C1 N1 C7 115.62(14) . . ?
C1 N1 Sc1 127.67(12) . . ?
C7 N1 Sc1 115.67(11) . . ?
C11 P1 C7 101.54(8) . . ?
C11 P1 C8 104.09(8) . . ?
C7 P1 C8 98.32(8) . . ?
C11 P1 Ni1 111.48(6) . . ?
C7 P1 Ni1 113.63(6) . . ?
C8 P1 Ni1 124.76(6) . . ?
C11 P1 Sc1 137.65(6) . . ?
C7 P1 Sc1 68.67(5) . . ?
C8 P1 Sc1 117.91(6) . . ?
Ni1 P1 Sc1 47.941(15) . . ?
N1 Sc1 N1 115.69(3) 3_665 2_655 ?
N1 Sc1 N1 115.69(3) 3_665 . ?
N1 Sc1 N1 115.69(3) 2_655 . ?
N1 Sc1 Ni1 102.16(4) 3_665 . ?
N1 Sc1 Ni1 102.16(4) 2_655 . ?
N1 Sc1 Ni1 102.16(4) . . ?
N1 Sc1 P1 122.79(4) 3_665 . ?
N1 Sc1 P1 116.13(4) 2_655 . ?
N1 Sc1 P1 57.99(4) . . ?
Ni1 Sc1 P1 44.334(11) . . ?
N1 Sc1 P1 116.13(4) 3_665 2_655 ?
N1 Sc1 P1 58.00(4) 2_655 2_655 ?
N1 Sc1 P1 122.79(4) . 2_655 ?
Ni1 Sc1 P1 44.332(11) . 2_655 ?
P1 Sc1 P1 74.487(17) . 2_655 ?
N1 Sc1 P1 58.00(4) 3_665 3_665 ?
N1 Sc1 P1 122.80(4) 2_655 3_665 ?
N1 Sc1 P1 116.12(4) . 3_665 ?
Ni1 Sc1 P1 44.332(11) . 3_665 ?
P1 Sc1 P1 74.486(17) . 3_665 ?
P1 Sc1 P1 74.486(17) 2_655 3_665 ?
C5 C6 C1 120.66(18) . . ?
C5 C6 H6 119.7 . . ?
C1 C6 H6 119.7 . . ?
C4 C5 C6 121.61(19) . . ?
C4 C5 H5 119.2 . . ?
C6 C5 H5 119.2 . . ?
C5 C4 C3 118.46(18) . . ?
C5 C4 H4 120.8 . . ?
C3 C4 H4 120.8 . . ?
C2 C3 C4 120.60(19) . . ?
C2 C3 H3 119.7 . . ?
C4 C3 H3 119.7 . . ?
C3 C2 C1 122.02(18) . . ?
C3 C2 H2 119.0 . . ?
C1 C2 H2 119.0 . . ?
N1 C7 P1 109.63(11) . . ?
N1 C7 H7A 109.7 . . ?
P1 C7 H7A 109.7 . . ?
N1 C7 H7B 109.7 . . ?
P1 C7 H7B 109.7 . . ?
H7A C7 H7B 108.2 . . ?
C8 C9 H9A 109.5 . . ?
C8 C9 H9B 109.5 . . ?
H9A C9 H9B 109.5 . . ?
C8 C9 H9C 109.5 . . ?
H9A C9 H9C 109.5 . . ?
H9B C9 H9C 109.5 . . ?
C10 C8 C9 111.18(15) . . ?
C10 C8 P1 110.40(12) . . ?
C9 C8 P1 115.05(13) . . ?
C10 C8 H8 106.6 . . ?
C9 C8 H8 106.6 . . ?
P1 C8 H8 106.6 . . ?
C8 C10 H10A 109.5 . . ?
C8 C10 H10B 109.5 . . ?
H10A C10 H10B 109.5 . . ?
C8 C10 H10C 109.5 . . ?
H10A C10 H10C 109.5 . . ?
H10B C10 H10C 109.5 . . ?
C12 C11 C13 111.83(17) . . ?
C12 C11 P1 111.83(14) . . ?
C13 C11 P1 114.54(14) . . ?
C12 C11 H11 106.0 . . ?
C13 C11 H11 106.0 . . ?
P1 C11 H11 106.0 . . ?
C11 C12 H12A 109.5 . . ?
C11 C12 H12B 109.5 . . ?
H12A C12 H12B 109.5 . . ?
C11 C12 H12C 109.5 . . ?
H12A C12 H12C 109.5 . . ?
H12B C12 H12C 109.5 . . ?
C11 C13 H13A 109.5 . . ?
C11 C13 H13B 109.5 . . ?
H13A C13 H13B 109.5 . . ?
C11 C13 H13C 109.5 . . ?
H13A C13 H13C 109.5 . . ?
H13B C13 H13C 109.5 . . ?

loop_
_geom_bond_atom_site_label_1
_geom_bond_atom_site_label_2
_geom_bond_distance
_geom_bond_site_symmetry_2
_geom_bond_publ_flag
Ni1 P1 2.2184(4) 2_655 ?
Ni1 P1 2.2184(4) 3_665 ?
Ni1 P1 2.2184(4) . ?
Ni1 Sc1 2.3569(7) . ?
C1 N1 1.392(2) . ?
C1 C6 1.408(2) . ?
C1 C2 1.409(3) . ?
N1 C7 1.463(2) . ?
N1 Sc1 2.1021(14) . ?
P1 C11 1.8561(18) . ?
P1 C7 1.8567(18) . ?
P1 C8 1.8650(18) . ?
P1 Sc1 3.1719(6) . ?
C6 C5 1.387(3) . ?
C6 H6 0.9500 . ?
C5 C4 1.383(3) . ?
C5 H5 0.9500 . ?
C4 C3 1.386(3) . ?
C4 H4 0.9500 . ?
C3 C2 1.377(3) . ?
C3 H3 0.9500 . ?
C2 H2 0.9500 . ?
C7 H7A 0.9900 . ?
C7 H7B 0.9900 . ?
C9 C8 1.528(3) . ?
C9 H9A 0.9800 . ?
C9 H9B 0.9800 . ?
C9 H9C 0.9800 . ?
C8 C10 1.521(2) . ?
C8 H8 1.0000 . ?
C10 H10A 0.9800 . ?
C10 H10B 0.9800 . ?
C10 H10C 0.9800 . ?
C11 C12 1.530(3) . ?
C11 C13 1.533(3) . ?
C11 H11 1.0000 . ?
C12 H12A 0.9800 . ?
C12 H12B 0.9800 . ?
C12 H12C 0.9800 . ?
C13 H13A 0.9800 . ?
C13 H13B 0.9800 . ?
C13 H13C 0.9800 . ?

loop_
_geom_torsion_atom_site_label_1
_geom_torsion_atom_site_label_2
_geom_torsion_atom_site_label_3
_geom_torsion_atom_site_label_4
_geom_torsion
_geom_torsion_site_symmetry_1
_geom_torsion_site_symmetry_2
_geom_torsion_site_symmetry_3
_geom_torsion_site_symmetry_4
_geom_torsion_publ_flag
C6 C1 N1 C7 -14.0(2) . . . . ?
C2 C1 N1 C7 167.40(15) . . . . ?
C6 C1 N1 Sc1 153.80(14) . . . . ?
C2 C1 N1 Sc1 -24.8(2) . . . . ?
N1 C1 C6 C5 -175.76(17) . . . . ?
C2 C1 C6 C5 2.9(3) . . . . ?
C1 C6 C5 C4 -0.1(3) . . . . ?
C6 C5 C4 C3 -2.2(3) . . . . ?
C5 C4 C3 C2 1.4(3) . . . . ?
C4 C3 C2 C1 1.5(3) . . . . ?
N1 C1 C2 C3 175.09(17) . . . . ?
C6 C1 C2 C3 -3.6(3) . . . . ?
C1 N1 C7 P1 -157.91(12) . . . . ?
Sc1 N1 C7 P1 32.80(14) . . . . ?
C11 P1 C7 N1 -157.22(12) . . . . ?
C8 P1 C7 N1 96.46(12) . . . . ?
Ni1 P1 C7 N1 -37.40(13) . . . . ?
Sc1 P1 C7 N1 -20.33(9) . . . . ?
C11 P1 C8 C10 -169.46(13) . . . . ?
C7 P1 C8 C10 -65.27(14) . . . . ?
Ni1 P1 C8 C10 61.22(14) . . . . ?
Sc1 P1 C8 C10 4.94(15) . . . . ?
C11 P1 C8 C9 63.72(15) . . . . ?
C7 P1 C8 C9 167.91(13) . . . . ?
Ni1 P1 C8 C9 -65.60(15) . . . . ?
Sc1 P1 C8 C9 -121.88(12) . . . . ?
C7 P1 C11 C12 170.02(13) . . . . ?
C8 P1 C11 C12 -88.24(15) . . . . ?
Ni1 P1 C11 C12 48.68(15) . . . . ?
Sc1 P1 C11 C12 99.12(14) . . . . ?
C7 P1 C11 C13 -61.43(16) . . . . ?
C8 P1 C11 C13 40.31(16) . . . . ?
Ni1 P1 C11 C13 177.23(13) . . . . ?
Sc1 P1 C11 C13 -132.33(13) . . . . ?
